data_8101843
loop_
_publ_author_name
'Wei, D.-Y.'
'Xie, H.-Z.'
'Zheng, Y.-Q.'

_publ_section_title
;
Crystal structure of 1,2-bis(4-pyridinium)ethane tetrachlorocobaltate
(II) monohydrate, (C~12~H~14~N~2~)[CoCl~4~] &#x00B7; H~2~O
;
_journal_issue 3
_journal_name_full 'Zeitschrift f\"ur Kristallographie - New Crystal Structures'
_journal_page_first 497
_journal_page_last 498
_journal_volume 220
_journal_year 2005
_chemical_formula_structural '(C12H14N2)[CoCl4] &#x00B7; H2O'
_chemical_formula_sum 'C12 H16 Cl4 Co N2 O'
_chemical_formula_weight 405.00
_chemical_name_systematic
;
1,2-bis(4-pyridinium)ethane tetrachlorocobaltate(II) monohydrate
;
_space_group_IT_number 15
_symmetry_cell_setting monoclinic
_symmetry_space_group_name_Hall '-C 2yc'
_symmetry_space_group_name_H-M 'C 1 2/c 1'
_atom_sites_solution_hydrogens geom
_atom_sites_solution_primary direct
_atom_sites_solution_secondary difmap
_audit_creation_method SHELXL-97
_cell_angle_alpha 90.00
_cell_angle_beta 98.21(3)
_cell_angle_gamma 90.00
_cell_formula_units_Z 4
_cell_length_a 7.5840(15)
_cell_length_b 13.468(3)
_cell_length_c 16.360(3)
_cell_measurement_reflns_used 25
_cell_measurement_temperature 293(2)
_cell_measurement_theta_max 12.5
_cell_measurement_theta_min 5.0
_cell_volume 1653.9(6)
_computing_structure_refinement 'SHELXL-97 (Sheldrick, 1997)'
_computing_structure_solution 'SHELXS-97 (Sheldrick, 1990)'
_diffrn_ambient_temperature 293(2)
_diffrn_measured_fraction_theta_full 1.000
_diffrn_measured_fraction_theta_max 1.000
_diffrn_measurement_device_type 'Bruker P4'
_diffrn_measurement_method theta/2theta
_diffrn_radiation_monochromator graphite
_diffrn_radiation_source 'fine-focus sealed tube'
_diffrn_radiation_type MoK\a
_diffrn_radiation_wavelength 0.71073
_diffrn_reflns_av_R_equivalents 0.0308
_diffrn_reflns_av_sigmaI/netI 0.0462
_diffrn_reflns_limit_h_max 1
_diffrn_reflns_limit_h_min -9
_diffrn_reflns_limit_k_max 17
_diffrn_reflns_limit_k_min -1
_diffrn_reflns_limit_l_max 21
_diffrn_reflns_limit_l_min -21
_diffrn_reflns_number 2524
_diffrn_reflns_theta_full 27.50
_diffrn_reflns_theta_max 27.50
_diffrn_reflns_theta_min 2.52
_diffrn_standards_decay_% no
_diffrn_standards_interval_count 97
_diffrn_standards_number 3
_exptl_absorpt_coefficient_mu 1.679
_exptl_absorpt_correction_T_max 0.400
_exptl_absorpt_correction_T_min 0.300
_exptl_absorpt_correction_type empirical
_exptl_crystal_colour violet
_exptl_crystal_density_diffrn 1.626
_exptl_crystal_density_method 'not measured'
_exptl_crystal_description block
_exptl_crystal_F_000 820
_exptl_crystal_size_max 0.38
_exptl_crystal_size_mid 0.22
_exptl_crystal_size_min 0.09
_refine_diff_density_max 0.551
_refine_diff_density_min -0.519
_refine_diff_density_rms 0.062
_refine_ls_extinction_method none
_refine_ls_goodness_of_fit_ref 1.030
_refine_ls_hydrogen_treatment mixed
_refine_ls_matrix_type full
_refine_ls_number_parameters 93
_refine_ls_number_reflns 1892
_refine_ls_number_restraints 0
_refine_ls_restrained_S_all 1.030
_refine_ls_R_factor_all 0.0615
_refine_ls_R_factor_gt 0.0388
_refine_ls_shift/su_max 0.000
_refine_ls_shift/su_mean 0.000
_refine_ls_structure_factor_coef Fsqd
_refine_ls_weighting_details 'calc w=1/[\s^2^(Fo^2^)+(0.0419P)^2^+1.1256P] where P=(Fo^2^+2Fc^2^)/3'
_refine_ls_weighting_scheme calc
_refine_ls_wR_factor_gt 0.0919
_refine_ls_wR_factor_ref 0.1004
_reflns_number_gt 1360
_reflns_number_total 1892
_reflns_threshold_expression >2sigma(I)
_cod_data_source_file 1267-1618.cff
_cod_data_source_block (C12H14N2)[CoCl4]*H2O
_cod_original_sg_symbol_H-M C12/c1
_cod_database_code 8101843

loop_
_symmetry_equiv_pos_as_xyz
'x, y, z'
'-x, y, -z+1/2'
'x+1/2, y+1/2, z'
'-x+1/2, y+1/2, -z+1/2'
'-x, -y, -z'
'x, -y, z-1/2'
'-x+1/2, -y+1/2, -z'
'x+1/2, -y+1/2, z-1/2'

loop_
_atom_site_label
_atom_site_type_symbol
_atom_site_fract_x
_atom_site_fract_y
_atom_site_fract_z
_atom_site_U_iso_or_equiv
_atom_site_adp_type
_atom_site_occupancy
_atom_site_symmetry_multiplicity
_atom_site_Wyckoff_symbol
_atom_site_calc_flag
_atom_site_refinement_flags
_atom_site_disorder_assembly
_atom_site_disorder_group
Co Co 0.0000 0.42046(4) 0.2500 0.04458(19) Uani 1 4 e d S . .
N1 N 0.9183(4) 0.7217(2) 0.12444(15) 0.0526(6) Uani 1 8 f d . . .
H1 H 0.9801 0.7472 0.1500 0.059 Uiso 1 8 f d . . .
O1 O 0.0000 0.8644(2) 0.2500 0.0551(8) Uani 1 4 e d S . .
C1 C 0.7018(4) 0.5841(3) 0.03969(19) 0.0530(8) Uani 1 8 f d . . .
C2 C 0.8557(4) 0.6157(3) 0.01194(19) 0.0531(8) Uani 1 8 f d . . .
H2A H 0.8863 0.5897 -0.0368 0.064 Uiso 1 8 f calc R . .
C3 C 0.9629(4) 0.6839(3) 0.05445(19) 0.0529(8) Uani 1 8 f d . . .
H3A H 1.0667 0.7044 0.0353 0.063 Uiso 1 8 f calc R . .
C4 C 0.7712(5) 0.6939(2) 0.15383(18) 0.0540(8) Uani 1 8 f d . . .
H4A H 0.7439 0.7215 0.2026 0.065 Uiso 1 8 f calc R . .
C5 C 0.6604(5) 0.6252(3) 0.1128(2) 0.0576(8) Uani 1 8 f d . . .
H5A H 0.5577 0.6057 0.1334 0.069 Uiso 1 8 f calc R . .
C6 C 0.5886(5) 0.5073(4) -0.0084(3) 0.0806(12) Uani 1 8 f d . . .
Cl1 Cl 0.15372(11) 0.32327(7) 0.35029(5) 0.0623(3) Uani 1 8 f d . . .
Cl2 Cl 0.19275(10) 0.51690(6) 0.19149(5) 0.0515(2) Uani 1 8 f d . . .
H6B H 0.6580 0.4470 -0.0159 0.050 Uiso 1 8 f d . . .
H6A H 0.5692 0.5315 -0.0655 0.050 Uiso 1 8 f d . . .
H1A H 0.0910 0.9077 0.2638 0.050 Uiso 1 8 f d . . .

loop_
_atom_site_aniso_label
_atom_site_aniso_U_11
_atom_site_aniso_U_22
_atom_site_aniso_U_33
_atom_site_aniso_U_23
_atom_site_aniso_U_13
_atom_site_aniso_U_12
Co 0.0427(3) 0.0481(3) 0.0445(3) 0.000 0.0117(2) 0.000
N1 0.0572(16) 0.0513(15) 0.0457(13) 0.0011(12) -0.0050(12) -0.0017(13)
O1 0.0396(15) 0.0492(18) 0.076(2) 0.000 0.0063(15) 0.000
C1 0.0494(17) 0.059(2) 0.0508(16) -0.0104(15) 0.0090(14) -0.0023(16)
C2 0.0520(18) 0.0629(19) 0.0447(16) -0.0086(14) 0.0084(14) 0.0031(16)
C3 0.0481(17) 0.0602(19) 0.0497(17) 0.0003(15) 0.0044(14) 0.0028(16)
C4 0.069(2) 0.0516(18) 0.0413(15) -0.0044(14) 0.0081(15) 0.0005(17)
C5 0.060(2) 0.063(2) 0.0521(18) -0.0060(16) 0.0147(15) -0.0033(17)
C6 0.063(2) 0.096(3) 0.087(3) -0.043(2) 0.026(2) -0.013(2)
Cl1 0.0583(5) 0.0709(5) 0.0606(5) 0.0190(4) 0.0180(4) 0.0142(4)
Cl2 0.0525(4) 0.0534(4) 0.0503(4) 0.0074(3) 0.0139(3) -0.0025(4)

loop_
_atom_type_symbol
_atom_type_description
_atom_type_scat_dispersion_real
_atom_type_scat_dispersion_imag
_atom_type_scat_source
C C 0.0033 0.0016 'International Tables Vol C Tables 4.2.6.8 and 6.1.1.4'
H H 0.0000 0.0000 'International Tables Vol C Tables 4.2.6.8 and 6.1.1.4'
N N 0.0061 0.0033 'International Tables Vol C Tables 4.2.6.8 and 6.1.1.4'
O O 0.0106 0.0060 'International Tables Vol C Tables 4.2.6.8 and 6.1.1.4'
Co Co 0.3494 0.9721 'International Tables Vol C Tables 4.2.6.8 and 6.1.1.4'
Cl Cl 0.1484 0.1585 'International Tables Vol C Tables 4.2.6.8 and 6.1.1.4'

loop_
_geom_angle_atom_site_label_1
_geom_angle_atom_site_label_2
_geom_angle_atom_site_label_3
_geom_angle
_geom_angle_site_symmetry_1
_geom_angle_site_symmetry_3
_geom_angle_publ_flag
Cl2 Co Cl2 110.10(5) . 2 ?
Cl2 Co Cl1 108.59(3) . 2 ?
Cl2 Co Cl1 109.75(3) 2 2 ?
Cl2 Co Cl1 109.75(3) . . ?
Cl2 Co Cl1 108.59(3) 2 . ?
Cl1 Co Cl1 110.07(6) 2 . ?
C4 N1 C3 121.9(3) . . ?
C4 N1 H1 117.6 . . ?
C3 N1 H1 119.0 . . ?
C2 C1 C5 117.7(3) . . ?
C2 C1 C6 119.4(3) . . ?
C5 C1 C6 122.9(3) . . ?
C3 C2 C1 121.0(3) . . ?
C3 C2 H2A 119.5 . . ?
C1 C2 H2A 119.5 . . ?
N1 C3 C2 119.5(3) . . ?
N1 C3 H3A 120.3 . . ?
C2 C3 H3A 120.3 . . ?
N1 C4 C5 120.2(3) . . ?
N1 C4 H4A 119.9 . . ?
C5 C4 H4A 119.9 . . ?
C4 C5 C1 119.7(3) . . ?
C4 C5 H5A 120.2 . . ?
C1 C5 H5A 120.2 . . ?
C6 C6 C1 118.8(4) 5_665 . ?
C6 C6 H6B 116.5 5_665 . ?
C1 C6 H6B 111.0 . . ?
C6 C6 H6A 102.3 5_665 . ?
C1 C6 H6A 105.5 . . ?
H6B C6 H6A 99.6 . . ?

loop_
_geom_bond_atom_site_label_1
_geom_bond_atom_site_label_2
_geom_bond_distance
_geom_bond_site_symmetry_2
_geom_bond_publ_flag
Co Cl2 2.2671(9) . ?
Co Cl2 2.2671(9) 2 ?
Co Cl1 2.2844(10) 2 ?
Co Cl1 2.2844(10) . ?
N1 C4 1.330(4) . ?
N1 C3 1.340(4) . ?
N1 H1 0.6759 . ?
O1 H1A 0.9069 . ?
C1 C2 1.379(5) . ?
C1 C5 1.393(4) . ?
C1 C6 1.494(5) . ?
C2 C3 1.351(5) . ?
C2 H2A 0.9300 . ?
C3 H3A 0.9300 . ?
C4 C5 1.361(5) . ?
C4 H4A 0.9300 . ?
C5 H5A 0.9300 . ?
C6 C6 1.423(8) 5_665 ?
C6 H6B 0.9851 . ?
C6 H6A 0.9809 . ?
